data_1000125
loop_
_publ_author_name
'Gibaud, A'
'Le Bail, A'
'Bulou, A'

_publ_section_title
;
A re-investigation of the room-temperature phase of K Al F4: evidence
of antiphase domains
;
_journal_coden_ASTM JPSOAW
_journal_name_full 'Journal of Physics C'
_journal_page_first 4623
_journal_page_last 4633
_journal_paper_doi 10.1088/0022-3719/19/24/007
_journal_volume 19
_journal_year 1986
_chemical_formula_structural 'K (Al F4)'
_chemical_formula_sum 'Al F4 K'
_chemical_name_systematic 'Potassium tetrafluoroaluminate - II'
_space_group_IT_number 127
_symmetry_cell_setting tetragonal
_symmetry_Int_Tables_number 127
_symmetry_space_group_name_Hall '-P 4 2ab'
_symmetry_space_group_name_H-M 'P 4/m b m'
_cell_angle_alpha 90
_cell_angle_beta 90
_cell_angle_gamma 90
_cell_formula_units_Z 2
_cell_length_a 5.0424(1)
_cell_length_b 5.0424(1)
_cell_length_c 6.1564(1)
_cell_volume 156.5
_refine_ls_R_factor_all 0.042
_cod_database_code 1000125

loop_
_symmetry_equiv_pos_as_xyz
x,y,z
-x,-y,z
1/2+x,1/2-y,z
1/2-x,1/2+y,z
-y,x,z
y,-x,z
1/2+y,1/2+x,z
1/2-y,1/2-x,z
-x,-y,-z
x,y,-z
1/2-x,1/2+y,-z
1/2+x,1/2-y,-z
y,-x,-z
-y,x,-z
1/2-y,1/2-x,-z
1/2+y,1/2+x,-z

loop_
_atom_site_aniso_label
_atom_site_aniso_U_11
_atom_site_aniso_U_12
_atom_site_aniso_U_13
_atom_site_aniso_U_22
_atom_site_aniso_U_23
_atom_site_aniso_U_33
K1 0.0127(5) 0.0077(12) 0. 0.0127(5) 0. 0.0243(10)
Al1 0.0035(6) 0. 0. 0.0035(6) 0. 0.0113(10)
F1 0.0238(3) 0. 0. 0.0238(3) 0. 0.0135(6)
F2 0.0049(2) -0.0028(3) 0. 0.0049(2) 0. 0.0320(6)

loop_
_atom_site_label
_atom_site_type_symbol
_atom_site_symmetry_multiplicity
_atom_site_Wyckoff_symbol
_atom_site_fract_x
_atom_site_fract_y
_atom_site_fract_z
_atom_site_occupancy
_atom_site_attached_hydrogens
_atom_site_calc_flag
K1 K1+ 2 c 0. 0.5 0.5 1. 0 d
Al1 Al3+ 2 a 0. 0. 0. 1. 0 d
F1 F1- 4 e 0. 0. 0.2830(2) 1. 0 d
F2 F1- 4 g 0.2984(1) 0.7984 0. 1. 0 d

loop_
_atom_type_symbol
_atom_type_oxidation_number
K1+ 1.000
Al3+ 3.000
F1- -1.000
